data_4088934
loop_
_publ_author_name
'Chan, Ka Wing'
'Bai, Wei'
'Lee, Kui Fun'
'Lee, Ka-Ho'
'Sung, Herman H. Y.'
'Williams, Ian D.'
'Lin, Zhenyang'
'Jia, Guochen'

_publ_section_title
;
 Synthesis of Rhenium Vinylidene and Carbyne Complexes from Reactions of
 [Re(dppm)3]I with Terminal Alkynes and Alkynols
;
_journal_issue 20
_journal_name_full Organometallics
_journal_page_first 3520
_journal_paper_doi 10.1021/acs.organomet.6b00568
_journal_volume 35
_journal_year 2016
_chemical_formula_moiety 'C52 H47 I P4 Re, C H2 Cl2, I'
_chemical_formula_sum 'C53 H49 Cl2 I2 P4 Re'
_chemical_formula_weight 1320.70
_space_group_crystal_system monoclinic
_space_group_IT_number 14
_space_group_name_Hall '-P 2yn'
_space_group_name_H-M_alt 'P 1 21/n 1'
_atom_sites_solution_hydrogens geom
_atom_sites_solution_primary direct
_atom_sites_solution_secondary difmap
_audit_creation_date 2015-04-02
_audit_creation_method
;
Olex2 1.2
(compiled 2015.01.26 svn.r3150 for OlexSys, GUI svn.r4998)
;
_cell_angle_alpha 90.00
_cell_angle_beta 92.142(2)
_cell_angle_gamma 90.00
_cell_formula_units_Z 4
_cell_length_a 12.1612(3)
_cell_length_b 21.6494(4)
_cell_length_c 18.7830(4)
_cell_measurement_reflns_used 15888
_cell_measurement_temperature 115(20)
_cell_measurement_theta_max 75.3370
_cell_measurement_theta_min 4.2040
_cell_volume 4941.78(19)
_computing_cell_refinement
;
CrysAlisPro, Agilent Technologies,
Version 1.171.37.35 (release 13-08-2014 CrysAlis171 .NET)
(compiled Aug 13 2014,18:06:01)
;
_computing_data_collection
;
CrysAlisPro, Agilent Technologies,
Version 1.171.37.35 (release 13-08-2014 CrysAlis171 .NET)
(compiled Aug 13 2014,18:06:01)
;
_computing_data_reduction
;
CrysAlisPro, Agilent Technologies,
Version 1.171.37.35 (release 13-08-2014 CrysAlis171 .NET)
(compiled Aug 13 2014,18:06:01)
;
_computing_molecular_graphics 'Olex2 (Dolomanov et al., 2009)'
_computing_publication_material 'Olex2 (Dolomanov et al., 2009)'
_computing_structure_refinement 'XL (Sheldrick, 2008)'
_computing_structure_solution 'SIR2004 (Burla et al., 2007)'
_diffrn_ambient_environment N~2~
_diffrn_ambient_temperature 115(20)
_diffrn_detector 'CCD plate'
_diffrn_detector_area_resol_mean 10.3587
_diffrn_detector_type Atlas
_diffrn_measured_fraction_theta_full 0.996
_diffrn_measured_fraction_theta_max 0.996
_diffrn_measurement_details
;
#__ type_ start__ end____ width___ exp.time_
  1 omega  101.00  178.00   1.0000    9.0000
omega____ theta____ kappa____ phi______ frames
    -      110.5703  111.0000  -30.0000 77

#__ type_ start__ end____ width___ exp.time_
  2 omega  102.00  159.00   1.0000    9.0000
omega____ theta____ kappa____ phi______ frames
    -      110.5703   45.0000  -90.0000 57

#__ type_ start__ end____ width___ exp.time_
  3 omega   89.00  172.00   1.0000    9.0000
omega____ theta____ kappa____ phi______ frames
    -      110.5703   45.0000   30.0000 83

#__ type_ start__ end____ width___ exp.time_
  4 omega   80.00  178.00   1.0000    9.0000
omega____ theta____ kappa____ phi______ frames
    -      110.5703   60.0000  -61.0000 98

#__ type_ start__ end____ width___ exp.time_
  5 omega   47.00  108.00   1.0000    9.0000
omega____ theta____ kappa____ phi______ frames
    -      110.5703  -94.0000    0.0000 61

#__ type_ start__ end____ width___ exp.time_
  6 omega   36.00   97.00   1.0000    9.0000
omega____ theta____ kappa____ phi______ frames
    -      110.5703  -45.0000    0.0000 61

#__ type_ start__ end____ width___ exp.time_
  7 omega   33.00   85.00   1.0000    9.0000
omega____ theta____ kappa____ phi______ frames
    -      110.5703  -30.0000  -90.0000 52

#__ type_ start__ end____ width___ exp.time_
  8 omega   31.00  107.00   1.0000    9.0000
omega____ theta____ kappa____ phi______ frames
    -      110.5703  -94.0000  -90.0000 76

#__ type_ start__ end____ width___ exp.time_
  9 omega   34.00  115.00   1.0000    9.0000
omega____ theta____ kappa____ phi______ frames
    -      110.5703 -111.0000  150.0000 81

#__ type_ start__ end____ width___ exp.time_
 10 omega  -32.00   69.00   1.0000    4.0000
omega____ theta____ kappa____ phi______ frames
    -       40.9453  -57.0000  150.0000 101

#__ type_ start__ end____ width___ exp.time_
 11 omega  -46.00   34.00   1.0000    4.0000
omega____ theta____ kappa____ phi______ frames
    -      -40.9453   37.0000   60.0000 80

#__ type_ start__ end____ width___ exp.time_
 12 omega  -96.00   -7.00   1.0000    4.0000
omega____ theta____ kappa____ phi______ frames
    -      -40.9453  125.0000   30.0000 89

#__ type_ start__ end____ width___ exp.time_
 13 omega -115.00  -11.00   1.0000    4.0000
omega____ theta____ kappa____ phi______ frames
    -      -40.9453  -57.0000  -90.0000 104
;
_diffrn_measurement_device 'kappa diffractometer'
_diffrn_measurement_device_type 'SuperNova, Dual, Cu at zero, Atlas'
_diffrn_measurement_method '\w scans'
_diffrn_orient_matrix_UB_11 0.1110363000
_diffrn_orient_matrix_UB_12 -0.0337838000
_diffrn_orient_matrix_UB_13 0.0095188000
_diffrn_orient_matrix_UB_21 -0.0455281000
_diffrn_orient_matrix_UB_22 -0.0376363000
_diffrn_orient_matrix_UB_23 0.0619653000
_diffrn_orient_matrix_UB_31 -0.0407437000
_diffrn_orient_matrix_UB_32 -0.0500608000
_diffrn_orient_matrix_UB_33 -0.0530052000
_diffrn_radiation_monochromator mirror
_diffrn_radiation_probe x-ray
_diffrn_radiation_type CuK\a
_diffrn_radiation_wavelength 1.54184
_diffrn_reflns_av_R_equivalents 0.0268
_diffrn_reflns_av_unetI/netI 0.0280
_diffrn_reflns_limit_h_max 13
_diffrn_reflns_limit_h_min -14
_diffrn_reflns_limit_k_max 24
_diffrn_reflns_limit_k_min -25
_diffrn_reflns_limit_l_max 22
_diffrn_reflns_limit_l_min -22
_diffrn_reflns_number 27000
_diffrn_reflns_theta_full 66.50
_diffrn_reflns_theta_max 67.00
_diffrn_reflns_theta_min 4.08
_diffrn_source 'sealed X-ray tube'
_diffrn_source_current 0.80
_diffrn_source_power 0.040
_diffrn_source_target Cu
_diffrn_source_type 'SuperNova (Cu) X-ray Source'
_diffrn_source_voltage 50
_exptl_absorpt_coefficient_mu 17.111
_exptl_absorpt_correction_T_max 1.00000
_exptl_absorpt_correction_T_min 0.65531
_exptl_absorpt_correction_type multi-scan
_exptl_absorpt_process_details
;
CrysAlisPro, Agilent Technologies,
Version 1.171.37.35 (release 13-08-2014 CrysAlis171 .NET)
(compiled Aug 13 2014,18:06:01)
Empirical absorption correction using spherical harmonics,
 implemented in SCALE3 ABSPACK scaling algorithm.
;
_exptl_crystal_colour colourless
_exptl_crystal_colour_primary colourless
_exptl_crystal_density_diffrn 1.775
_exptl_crystal_density_method 'not measured'
_exptl_crystal_description block
_exptl_crystal_F_000 2568
_exptl_crystal_size_max 0.10
_exptl_crystal_size_mid 0.06
_exptl_crystal_size_min 0.04
_refine_diff_density_max 0.753
_refine_diff_density_min -0.952
_refine_diff_density_rms 0.095
_refine_ls_extinction_method none
_refine_ls_goodness_of_fit_ref 1.002
_refine_ls_hydrogen_treatment constr
_refine_ls_matrix_type full
_refine_ls_number_parameters 560
_refine_ls_number_reflns 8788
_refine_ls_number_restraints 0
_refine_ls_restrained_S_all 1.002
_refine_ls_R_factor_all 0.0277
_refine_ls_R_factor_gt 0.0244
_refine_ls_shift/su_max 0.002
_refine_ls_shift/su_mean 0.000
_refine_ls_structure_factor_coef Fsqd
_refine_ls_weighting_details 'calc w=1/[\s^2^(Fo^2^)+(0.0170P)^2^+15.5800P] where P=(Fo^2^+2Fc^2^)/3'
_refine_ls_weighting_scheme calc
_refine_ls_wR_factor_gt 0.0537
_refine_ls_wR_factor_ref 0.0547
_reflns_number_gt 8291
_reflns_number_total 8788
_reflns_threshold_expression >2sigma(I)
_cod_data_source_file om6b00568_si_003.cif
_cod_data_source_block 9e
_cod_database_code 4088934
_publcif_datablock.id {09120e2c-0ef5-420c-8a5b-7236ef1c029b}

_chemical_oxdiff_formula 'Re1 I2 C Me P4 Ph8 Cl2'
_reflns_odcompleteness_completeness 99.90
_reflns_odcompleteness_iscentric 1
_reflns_odcompleteness_theta 68.13
_olex2_refinement_description
;
1. Fixed Uiso
 At 1.2 times of:
  All C(H) groups, All C(H,H) groups
 At 1.5 times of:
  All C(H,H,H) groups
2.a Secondary CH2 refined with riding coordinates:
 C10(H10A,H10B), C20(H20A,H20B), C1S(H1SA,H1SB)
2.b Aromatic/amide H refined with riding coordinates:
 C12(H12), C13(H13), C14(H14), C15(H15), C16(H16), C22(H22), C23(H23),
 C24(H24), C25(H25), C26(H26), C32(H32), C33(H33), C34(H34), C35(H35), C36(H36),
  C42(H42), C43(H43), C44(H44), C45(H45), C46(H46), C52(H52), C53(H53),
 C54(H54), C55(H55), C56(H56), C62(H62), C63(H63), C64(H64), C65(H65), C66(H66),
  C72(H72), C73(H73), C74(H74), C75(H75), C76(H76), C82(H82), C83(H83),
 C84(H84), C85(H85), C86(H86)
2.c Idealised Me refined as rotating group:
 C2(H2A,H2B,H2C)
;
_olex2_date_sample_data_collection 2015-03-27
_olex2_submission_special_instructions 'No special instructions were received'

loop_
_space_group_symop_id
_space_group_symop_operation_xyz
1 'x, y, z'
2 '-x+1/2, y+1/2, -z+1/2'
3 '-x, -y, -z'
4 'x-1/2, -y-1/2, z-1/2'

loop_
_atom_site_label
_atom_site_type_symbol
_atom_site_fract_x
_atom_site_fract_y
_atom_site_fract_z
_atom_site_U_iso_or_equiv
_atom_site_adp_type
_atom_site_occupancy
_atom_site_calc_flag
_atom_site_refinement_flags_posn
Re1 Re 0.318998(12) 0.200795(6) 0.640815(8) 0.00891(4) Uani 1 d .
I1 I 0.135235(17) 0.270401(10) 0.682595(12) 0.01492(5) Uani 1 d .
P1 P 0.41361(7) 0.24645(4) 0.74378(4) 0.01132(16) Uani 1 d .
P2 P 0.28881(7) 0.13995(4) 0.74745(4) 0.01088(16) Uani 1 d .
P3 P 0.19656(7) 0.16449(4) 0.54239(4) 0.01061(16) Uani 1 d .
P4 P 0.32017(7) 0.26951(4) 0.53611(4) 0.01075(16) Uani 1 d .
C1 C 0.4416(3) 0.16084(15) 0.62318(18) 0.0129(7) Uani 1 d .
C2 C 0.5465(3) 0.13078(16) 0.6143(2) 0.0169(7) Uani 1 d .
H2A H 0.5614 0.1285 0.5646 0.025 Uiso 1 calc GR
H2B H 0.5443 0.0898 0.6339 0.025 Uiso 1 calc GR
H2C H 0.6035 0.1541 0.6388 0.025 Uiso 1 calc GR
C10 C 0.3561(3) 0.19493(16) 0.81079(19) 0.0151(7) Uani 1 d .
H10A H 0.3036 0.2158 0.8401 0.018 Uiso 1 calc R
H10B H 0.4128 0.1754 0.8408 0.018 Uiso 1 calc R
C11 C 0.5627(3) 0.23779(16) 0.74817(19) 0.0148(7) Uani 1 d .
C12 C 0.6230(3) 0.27456(17) 0.7030(2) 0.0193(8) Uani 1 d .
H12 H 0.5870 0.3044 0.6751 0.023 Uiso 1 calc R
C13 C 0.7355(3) 0.26747(18) 0.6989(2) 0.0251(9) Uani 1 d .
H13 H 0.7747 0.2922 0.6683 0.030 Uiso 1 calc R
C14 C 0.7900(3) 0.2233(2) 0.7405(2) 0.0300(10) Uani 1 d .
H14 H 0.8654 0.2176 0.7372 0.036 Uiso 1 calc R
C15 C 0.7312(4) 0.18792(19) 0.7867(3) 0.0310(10) Uani 1 d .
H15 H 0.7680 0.1592 0.8157 0.037 Uiso 1 calc R
C16 C 0.6180(3) 0.19444(18) 0.7906(2) 0.0244(8) Uani 1 d .
H16 H 0.5793 0.1698 0.8216 0.029 Uiso 1 calc R
C20 C 0.1899(3) 0.23965(15) 0.49677(18) 0.0124(7) Uani 1 d .
H20A H 0.1269 0.2640 0.5099 0.015 Uiso 1 calc R
H20B H 0.1913 0.2357 0.4454 0.015 Uiso 1 calc R
C21 C 0.3957(3) 0.32432(16) 0.77647(19) 0.0152(7) Uani 1 d .
C22 C 0.3782(3) 0.37219(16) 0.7279(2) 0.0180(7) Uani 1 d .
H22 H 0.3699 0.3633 0.6796 0.022 Uiso 1 calc R
C23 C 0.3732(3) 0.43286(17) 0.7508(2) 0.0231(8) Uani 1 d .
H23 H 0.3627 0.4646 0.7179 0.028 Uiso 1 calc R
C24 C 0.3837(3) 0.44607(17) 0.8226(2) 0.0233(8) Uani 1 d .
H24 H 0.3814 0.4869 0.8380 0.028 Uiso 1 calc R
C25 C 0.3976(3) 0.39859(18) 0.8721(2) 0.0238(8) Uani 1 d .
H25 H 0.4024 0.4076 0.9205 0.029 Uiso 1 calc R
C26 C 0.4044(3) 0.33770(17) 0.8491(2) 0.0179(7) Uani 1 d .
H26 H 0.4146 0.3060 0.8821 0.021 Uiso 1 calc R
C31 C 0.3564(3) 0.06505(16) 0.7581(2) 0.0162(7) Uani 1 d .
C32 C 0.3632(3) 0.02715(17) 0.6979(2) 0.0208(8) Uani 1 d .
H32 H 0.3421 0.0422 0.6530 0.025 Uiso 1 calc R
C33 C 0.4017(3) -0.03327(18) 0.7057(3) 0.0299(10) Uani 1 d .
H33 H 0.4074 -0.0584 0.6659 0.036 Uiso 1 calc R
C34 C 0.4312(3) -0.05577(18) 0.7721(3) 0.0338(11) Uani 1 d .
H34 H 0.4558 -0.0963 0.7771 0.041 Uiso 1 calc R
C35 C 0.4245(4) -0.0188(2) 0.8313(3) 0.0348(11) Uani 1 d .
H35 H 0.4453 -0.0343 0.8760 0.042 Uiso 1 calc R
C36 C 0.3867(3) 0.04163(18) 0.8249(2) 0.0249(9) Uani 1 d .
H36 H 0.3818 0.0663 0.8651 0.030 Uiso 1 calc R
C41 C 0.1578(3) 0.12384(15) 0.78718(19) 0.0128(7) Uani 1 d .
C42 C 0.0664(3) 0.10619(16) 0.7444(2) 0.0167(7) Uani 1 d .
H42 H 0.0706 0.1059 0.6950 0.020 Uiso 1 calc R
C43 C -0.0302(3) 0.08913(18) 0.7759(2) 0.0219(8) Uani 1 d .
H43 H -0.0905 0.0764 0.7477 0.026 Uiso 1 calc R
C44 C -0.0373(3) 0.09089(17) 0.8496(2) 0.0205(8) Uani 1 d .
H44 H -0.1024 0.0796 0.8706 0.025 Uiso 1 calc R
C45 C 0.0526(3) 0.10944(16) 0.8916(2) 0.0184(8) Uani 1 d .
H45 H 0.0475 0.1110 0.9409 0.022 Uiso 1 calc R
C46 C 0.1498(3) 0.12571(16) 0.8608(2) 0.0162(7) Uani 1 d .
H46 H 0.2100 0.1379 0.8893 0.019 Uiso 1 calc R
C51 C 0.2502(3) 0.11313(15) 0.47502(19) 0.0136(7) Uani 1 d .
C52 C 0.1965(3) 0.11113(17) 0.4078(2) 0.0189(8) Uani 1 d .
H52 H 0.1330 0.1343 0.3991 0.023 Uiso 1 calc R
C53 C 0.2375(3) 0.07481(18) 0.3541(2) 0.0218(8) Uani 1 d .
H53 H 0.2012 0.0736 0.3097 0.026 Uiso 1 calc R
C54 C 0.3319(3) 0.04052(18) 0.3664(2) 0.0244(9) Uani 1 d .
H54 H 0.3599 0.0166 0.3302 0.029 Uiso 1 calc R
C55 C 0.3844(3) 0.04181(18) 0.4327(2) 0.0245(8) Uani 1 d .
H55 H 0.4480 0.0186 0.4411 0.029 Uiso 1 calc R
C56 C 0.3432(3) 0.07740(16) 0.4869(2) 0.0181(8) Uani 1 d .
H56 H 0.3785 0.0772 0.5317 0.022 Uiso 1 calc R
C61 C 0.0564(3) 0.13655(15) 0.54972(17) 0.0117(7) Uani 1 d .
C62 C -0.0330(3) 0.17647(16) 0.55612(19) 0.0164(7) Uani 1 d .
H62 H -0.0235 0.2189 0.5515 0.020 Uiso 1 calc R
C63 C -0.1364(3) 0.15248(18) 0.5694(2) 0.0212(8) Uani 1 d .
H63 H -0.1959 0.1791 0.5732 0.025 Uiso 1 calc R
C64 C -0.1515(3) 0.08957(18) 0.5770(2) 0.0201(8) Uani 1 d .
H64 H -0.2207 0.0741 0.5867 0.024 Uiso 1 calc R
C65 C -0.0636(3) 0.04960(17) 0.57008(19) 0.0174(7) Uani 1 d .
H65 H -0.0740 0.0072 0.5746 0.021 Uiso 1 calc R
C66 C 0.0400(3) 0.07275(16) 0.55637(18) 0.0144(7) Uani 1 d .
H66 H 0.0988 0.0458 0.5516 0.017 Uiso 1 calc R
C71 C 0.4284(3) 0.24803(15) 0.47593(19) 0.0147(7) Uani 1 d .
C72 C 0.4062(3) 0.22716(17) 0.4068(2) 0.0188(8) Uani 1 d .
H72 H 0.3340 0.2258 0.3888 0.023 Uiso 1 calc R
C73 C 0.4912(3) 0.20836(18) 0.3647(2) 0.0233(8) Uani 1 d .
H73 H 0.4752 0.1935 0.3190 0.028 Uiso 1 calc R
C74 C 0.5995(3) 0.21139(17) 0.3897(2) 0.0227(8) Uani 1 d .
H74 H 0.6560 0.1982 0.3613 0.027 Uiso 1 calc R
C75 C 0.6229(3) 0.23437(18) 0.4576(2) 0.0215(8) Uani 1 d .
H75 H 0.6956 0.2382 0.4742 0.026 Uiso 1 calc R
C76 C 0.5380(3) 0.25167(17) 0.5010(2) 0.0187(8) Uani 1 d .
H76 H 0.5542 0.2658 0.5470 0.022 Uiso 1 calc R
C81 C 0.3102(3) 0.35348(15) 0.52952(18) 0.0135(7) Uani 1 d .
C82 C 0.2121(3) 0.38235(17) 0.5077(2) 0.0197(8) Uani 1 d .
H82 H 0.1504 0.3588 0.4951 0.024 Uiso 1 calc R
C83 C 0.2068(3) 0.44669(18) 0.5047(2) 0.0246(9) Uani 1 d .
H83 H 0.1415 0.4658 0.4896 0.029 Uiso 1 calc R
C84 C 0.2962(3) 0.48190(17) 0.5237(2) 0.0224(8) Uani 1 d .
H84 H 0.2914 0.5247 0.5218 0.027 Uiso 1 calc R
C85 C 0.3944(3) 0.45376(17) 0.5458(2) 0.0204(8) Uani 1 d .
H85 H 0.4553 0.4778 0.5589 0.024 Uiso 1 calc R
C86 C 0.4017(3) 0.38980(16) 0.54843(19) 0.0162(7) Uani 1 d .
H86 H 0.4677 0.3711 0.5628 0.019 Uiso 1 calc R
Cl1 Cl 0.81201(9) 0.53143(5) 0.69097(6) 0.0330(2) Uani 1 d .
Cl2 Cl 0.65057(10) 0.43590(5) 0.65493(7) 0.0408(3) Uani 1 d .
C1S C 0.7911(4) 0.4552(2) 0.6587(3) 0.0345(10) Uani 1 d .
H1SA H 0.8202 0.4518 0.6115 0.041 Uiso 1 calc R
H1SB H 0.8308 0.4264 0.6897 0.041 Uiso 1 calc R
I2 I 0.89331(2) 0.351243(12) 0.512569(14) 0.02623(6) Uani 1 d .

loop_
_atom_site_aniso_label
_atom_site_aniso_U_11
_atom_site_aniso_U_22
_atom_site_aniso_U_33
_atom_site_aniso_U_23
_atom_site_aniso_U_13
_atom_site_aniso_U_12
Re1 0.01096(7) 0.00679(7) 0.00920(7) -0.00061(5) 0.00314(5) -0.00061(5)
I1 0.01618(11) 0.01298(10) 0.01587(11) -0.00195(8) 0.00436(8) 0.00263(8)
P1 0.0139(4) 0.0103(4) 0.0098(4) -0.0012(3) 0.0021(3) -0.0020(3)
P2 0.0133(4) 0.0088(4) 0.0109(4) 0.0010(3) 0.0042(3) -0.0008(3)
P3 0.0122(4) 0.0091(4) 0.0107(4) -0.0011(3) 0.0023(3) -0.0016(3)
P4 0.0141(4) 0.0084(4) 0.0099(4) 0.0009(3) 0.0031(3) -0.0015(3)
C1 0.0198(18) 0.0085(15) 0.0104(16) -0.0004(13) 0.0015(13) -0.0045(13)
C2 0.0173(18) 0.0139(17) 0.0196(19) -0.0040(14) 0.0034(14) -0.0020(14)
C10 0.0162(17) 0.0160(17) 0.0132(17) 0.0005(13) 0.0033(14) -0.0042(14)
C11 0.0167(17) 0.0128(16) 0.0149(18) -0.0041(13) -0.0003(14) 0.0008(13)
C12 0.0193(19) 0.0191(18) 0.0196(19) -0.0008(15) 0.0019(15) -0.0010(15)
C13 0.022(2) 0.025(2) 0.029(2) -0.0054(17) 0.0071(16) -0.0049(16)
C14 0.0170(19) 0.032(2) 0.040(3) -0.0134(19) 0.0007(17) 0.0020(17)
C15 0.025(2) 0.026(2) 0.041(3) -0.0005(19) -0.0052(19) 0.0080(17)
C16 0.025(2) 0.021(2) 0.027(2) 0.0052(16) 0.0018(17) 0.0012(16)
C20 0.0126(16) 0.0126(16) 0.0122(17) 0.0008(13) 0.0015(13) -0.0001(13)
C21 0.0120(16) 0.0156(17) 0.0181(18) -0.0026(14) 0.0028(13) -0.0018(13)
C22 0.0242(19) 0.0168(18) 0.0131(18) -0.0038(14) 0.0011(14) -0.0001(15)
C23 0.030(2) 0.0141(18) 0.025(2) -0.0008(15) -0.0030(17) 0.0010(15)
C24 0.025(2) 0.0147(18) 0.030(2) -0.0099(16) -0.0045(17) 0.0029(15)
C25 0.024(2) 0.028(2) 0.019(2) -0.0129(16) -0.0033(16) 0.0031(16)
C26 0.0185(18) 0.0181(18) 0.0171(18) -0.0018(14) -0.0007(14) 0.0028(14)
C31 0.0144(17) 0.0110(16) 0.0237(19) 0.0028(14) 0.0077(14) 0.0010(13)
C32 0.0191(19) 0.0143(18) 0.030(2) -0.0003(15) 0.0094(16) -0.0004(14)
C33 0.026(2) 0.0141(19) 0.050(3) -0.0044(18) 0.0151(19) -0.0013(16)
C34 0.024(2) 0.0134(19) 0.065(3) 0.011(2) 0.016(2) 0.0056(16)
C35 0.029(2) 0.034(2) 0.043(3) 0.020(2) 0.010(2) 0.0143(19)
C36 0.024(2) 0.023(2) 0.028(2) 0.0068(17) 0.0076(17) 0.0082(16)
C41 0.0151(17) 0.0076(15) 0.0162(17) 0.0017(13) 0.0062(13) 0.0011(13)
C42 0.0197(18) 0.0155(17) 0.0152(18) 0.0012(14) 0.0025(14) 0.0000(14)
C43 0.0174(19) 0.025(2) 0.023(2) 0.0033(16) -0.0001(15) -0.0031(15)
C44 0.0190(19) 0.0176(18) 0.026(2) 0.0056(15) 0.0101(15) 0.0029(14)
C45 0.0216(19) 0.0169(18) 0.0171(19) 0.0025(14) 0.0074(15) 0.0042(14)
C46 0.0181(18) 0.0128(17) 0.0179(18) 0.0011(14) 0.0033(14) -0.0005(14)
C51 0.0140(16) 0.0103(16) 0.0168(18) -0.0015(13) 0.0036(13) -0.0051(13)
C52 0.0168(18) 0.0210(18) 0.0191(19) -0.0030(15) 0.0036(14) -0.0020(15)
C53 0.025(2) 0.025(2) 0.0148(18) -0.0055(15) 0.0025(15) -0.0045(16)
C54 0.028(2) 0.022(2) 0.024(2) -0.0089(16) 0.0100(16) -0.0016(16)
C55 0.025(2) 0.021(2) 0.028(2) -0.0073(16) 0.0039(17) 0.0065(16)
C56 0.0227(19) 0.0150(17) 0.0168(18) -0.0036(14) 0.0019(15) -0.0014(14)
C61 0.0131(16) 0.0139(16) 0.0081(16) -0.0011(13) 0.0018(13) -0.0015(13)
C62 0.0178(18) 0.0134(17) 0.0180(18) -0.0017(14) 0.0004(14) 0.0002(14)
C63 0.0164(18) 0.0221(19) 0.025(2) -0.0012(16) 0.0034(15) 0.0029(15)
C64 0.0170(18) 0.0251(19) 0.0184(19) -0.0004(15) 0.0017(14) -0.0055(15)
C65 0.0225(19) 0.0147(17) 0.0150(18) -0.0007(14) 0.0004(14) -0.0075(14)
C66 0.0176(17) 0.0141(17) 0.0116(17) -0.0012(13) 0.0020(13) 0.0005(14)
C71 0.0188(18) 0.0090(16) 0.0166(18) 0.0026(13) 0.0061(14) -0.0017(13)
C72 0.0211(19) 0.0185(18) 0.0173(19) 0.0003(14) 0.0063(15) -0.0029(15)
C73 0.027(2) 0.027(2) 0.0166(19) -0.0046(16) 0.0083(16) -0.0041(16)
C74 0.023(2) 0.0213(19) 0.025(2) 0.0036(16) 0.0150(16) 0.0040(15)
C75 0.0144(18) 0.026(2) 0.024(2) 0.0070(16) 0.0018(15) -0.0012(15)
C76 0.0199(18) 0.0199(18) 0.0164(18) 0.0023(15) 0.0037(15) -0.0015(15)
C81 0.0192(18) 0.0108(16) 0.0109(16) 0.0003(13) 0.0063(13) -0.0024(13)
C82 0.0193(18) 0.0156(18) 0.024(2) 0.0014(15) -0.0002(15) -0.0036(14)
C83 0.028(2) 0.0167(19) 0.029(2) 0.0049(16) 0.0018(17) 0.0071(16)
C84 0.038(2) 0.0094(17) 0.020(2) 0.0008(14) 0.0072(17) -0.0004(16)
C85 0.029(2) 0.0138(18) 0.0183(19) -0.0012(14) 0.0056(15) -0.0067(15)
C86 0.0181(18) 0.0167(18) 0.0141(18) 0.0001(14) 0.0060(14) -0.0026(14)
Cl1 0.0319(5) 0.0302(5) 0.0368(6) 0.0010(4) -0.0008(4) 0.0015(4)
Cl2 0.0372(6) 0.0321(6) 0.0526(7) 0.0045(5) -0.0067(5) -0.0044(5)
C1S 0.036(3) 0.031(2) 0.037(3) -0.0037(19) 0.003(2) 0.0013(19)
I2 0.02803(13) 0.02392(13) 0.02636(14) 0.00018(10) -0.00402(10) 0.00378(10)

loop_
_atom_type_symbol
_atom_type_description
_atom_type_scat_dispersion_real
_atom_type_scat_dispersion_imag
_atom_type_scat_source
C C 0.0181 0.0091 'International Tables Vol C Tables 4.2.6.8 and 6.1.1.4'
H H 0.0000 0.0000 'International Tables Vol C Tables 4.2.6.8 and 6.1.1.4'
Cl Cl 0.3639 0.7018 'International Tables Vol C Tables 4.2.6.8 and 6.1.1.4'
I I -0.3257 6.8362 'International Tables Vol C Tables 4.2.6.8 and 6.1.1.4'
P P 0.2955 0.4335 'International Tables Vol C Tables 4.2.6.8 and 6.1.1.4'
Re Re -5.2083 5.8923 'International Tables Vol C Tables 4.2.6.8 and 6.1.1.4'

loop_
_geom_angle_atom_site_label_1
_geom_angle_atom_site_label_2
_geom_angle_atom_site_label_3
_geom_angle
P1 Re1 I1 85.29(2)
P1 Re1 P2 69.28(3)
P1 Re1 P3 170.50(3)
P1 Re1 P4 111.94(3)
P2 Re1 I1 85.13(2)
P2 Re1 P3 109.85(3)
P2 Re1 P4 170.79(3)
P3 Re1 I1 85.21(2)
P3 Re1 P4 67.34(3)
P4 Re1 I1 85.88(2)
C1 Re1 I1 173.60(11)
C1 Re1 P1 88.31(11)
C1 Re1 P2 92.50(11)
C1 Re1 P3 101.19(11)
C1 Re1 P4 96.65(11)
C10 P1 Re1 96.74(11)
C11 P1 Re1 115.86(11)
C11 P1 C10 108.06(17)
C21 P1 Re1 126.22(12)
C21 P1 C10 106.20(16)
C21 P1 C11 102.28(16)
C10 P2 Re1 95.98(11)
C31 P2 Re1 119.28(12)
C31 P2 C10 108.34(17)
C41 P2 Re1 127.04(12)
C41 P2 C10 103.44(16)
C41 P2 C31 100.51(15)
C20 P3 Re1 94.71(11)
C51 P3 Re1 119.62(12)
C51 P3 C20 103.10(16)
C61 P3 Re1 126.32(11)
C61 P3 C20 107.73(15)
C61 P3 C51 102.15(15)
C20 P4 Re1 94.46(11)
C71 P4 Re1 111.45(11)
C71 P4 C20 106.93(16)
C81 P4 Re1 130.71(11)
C81 P4 C20 105.60(16)
C81 P4 C71 105.01(15)
C2 C1 Re1 174.8(3)
P1 C10 P2 96.91(17)
C12 C11 P1 117.4(3)
C16 C11 P1 123.7(3)
C16 C11 C12 118.8(3)
C13 C12 C11 121.0(4)
C12 C13 C14 119.9(4)
C15 C14 C13 119.4(4)
C14 C15 C16 121.0(4)
C11 C16 C15 119.8(4)
P3 C20 P4 95.84(16)
C22 C21 P1 119.3(3)
C22 C21 C26 119.4(3)
C26 C21 P1 121.3(3)
C23 C22 C21 120.8(3)
C24 C23 C22 119.7(4)
C23 C24 C25 120.3(3)
C26 C25 C24 120.0(4)
C25 C26 C21 119.8(3)
C32 C31 P2 118.2(3)
C36 C31 P2 121.7(3)
C36 C31 C32 119.5(3)
C33 C32 C31 119.6(4)
C34 C33 C32 120.2(4)
C33 C34 C35 120.4(4)
C34 C35 C36 120.4(4)
C35 C36 C31 119.8(4)
C42 C41 P2 120.4(3)
C46 C41 P2 119.8(3)
C46 C41 C42 119.7(3)
C43 C42 C41 119.6(3)
C42 C43 C44 120.2(4)
C45 C44 C43 119.9(3)
C46 C45 C44 120.3(4)
C45 C46 C41 120.2(3)
C52 C51 P3 118.5(3)
C56 C51 P3 122.8(3)
C56 C51 C52 118.7(3)
C53 C52 C51 120.3(4)
C54 C53 C52 120.2(4)
C55 C54 C53 119.7(4)
C54 C55 C56 120.5(4)
C51 C56 C55 120.6(4)
C62 C61 P3 122.4(3)
C62 C61 C66 119.2(3)
C66 C61 P3 118.1(3)
C63 C62 C61 119.7(3)
C64 C63 C62 120.8(3)
C63 C64 C65 120.0(3)
C64 C65 C66 120.0(3)
C65 C66 C61 120.3(3)
C72 C71 P4 122.8(3)
C72 C71 C76 118.7(3)
C76 C71 P4 118.5(3)
C73 C72 C71 120.4(4)
C74 C73 C72 120.9(4)
C73 C74 C75 119.3(3)
C76 C75 C74 120.2(4)
C75 C76 C71 120.5(4)
C82 C81 P4 121.3(3)
C82 C81 C86 119.1(3)
C86 C81 P4 119.5(3)
C81 C82 C83 119.8(3)
C84 C83 C82 120.8(4)
C83 C84 C85 120.1(3)
C86 C85 C84 120.0(3)
C85 C86 C81 120.2(3)
Cl2 C1S Cl1 111.2(2)

loop_
_geom_bond_atom_site_label_1
_geom_bond_atom_site_label_2
_geom_bond_distance
Re1 I1 2.8306(3)
Re1 P1 2.4237(9)
Re1 P2 2.4365(8)
Re1 P3 2.4591(8)
Re1 P4 2.4665(8)
Re1 C1 1.765(4)
P1 C10 1.840(3)
P1 C11 1.822(4)
P1 C21 1.810(4)
P2 C10 1.852(4)
P2 C31 1.825(3)
P2 C41 1.818(3)
P3 C20 1.839(3)
P3 C51 1.823(4)
P3 C61 1.819(3)
P4 C20 1.840(3)
P4 C71 1.827(4)
P4 C81 1.826(3)
C1 C2 1.448(5)
C11 C12 1.392(5)
C11 C16 1.388(5)
C12 C13 1.382(5)
C13 C14 1.387(6)
C14 C15 1.377(7)
C15 C16 1.389(6)
C21 C22 1.391(5)
C21 C26 1.396(5)
C22 C23 1.384(5)
C23 C24 1.380(6)
C24 C25 1.392(6)
C25 C26 1.390(5)
C31 C32 1.401(5)
C31 C36 1.391(5)
C32 C33 1.395(5)
C33 C34 1.374(7)
C34 C35 1.375(7)
C35 C36 1.390(6)
C41 C42 1.400(5)
C41 C46 1.390(5)
C42 C43 1.386(5)
C43 C44 1.391(6)
C44 C45 1.384(6)
C45 C46 1.382(5)
C51 C52 1.401(5)
C51 C56 1.382(5)
C52 C53 1.386(5)
C53 C54 1.379(6)
C54 C55 1.379(6)
C55 C56 1.385(5)
C61 C62 1.398(5)
C61 C66 1.402(5)
C62 C63 1.391(5)
C63 C64 1.383(5)
C64 C65 1.385(5)
C65 C66 1.390(5)
C71 C72 1.391(5)
C71 C76 1.400(5)
C72 C73 1.387(5)
C73 C74 1.383(6)
C74 C75 1.390(6)
C75 C76 1.390(5)
C81 C82 1.395(5)
C81 C86 1.398(5)
C82 C83 1.395(5)
C83 C84 1.364(6)
C84 C85 1.391(6)
C85 C86 1.388(5)
Cl1 C1S 1.773(4)
Cl2 C1S 1.758(5)

loop_
_geom_torsion_atom_site_label_1
_geom_torsion_atom_site_label_2
_geom_torsion_atom_site_label_3
_geom_torsion_atom_site_label_4
_geom_torsion
Re1 P1 C10 P2 8.87(14)
Re1 P1 C11 C12 74.9(3)
Re1 P1 C11 C16 -101.2(3)
Re1 P1 C21 C22 -36.7(3)
Re1 P1 C21 C26 146.4(2)
Re1 P2 C10 P1 -8.81(14)
Re1 P2 C31 C32 -39.6(3)
Re1 P2 C31 C36 149.4(3)
Re1 P2 C41 C42 44.8(3)
Re1 P2 C41 C46 -138.7(2)
Re1 P3 C20 P4 23.30(13)
Re1 P3 C51 C52 -156.5(2)
Re1 P3 C51 C56 21.7(3)
Re1 P3 C61 C62 79.2(3)
Re1 P3 C61 C66 -94.3(3)
Re1 P4 C20 P3 -23.22(13)
Re1 P4 C71 C72 116.0(3)
Re1 P4 C71 C76 -62.7(3)
Re1 P4 C81 C82 -102.1(3)
Re1 P4 C81 C86 76.3(3)
I1 Re1 P1 C10 79.42(12)
I1 Re1 P1 C11 -166.74(13)
I1 Re1 P1 C21 -36.35(14)
I1 Re1 P2 C10 -79.71(12)
I1 Re1 P2 C31 165.37(14)
I1 Re1 P2 C41 32.13(14)
I1 Re1 P3 C20 68.98(11)
I1 Re1 P3 C51 176.95(13)
I1 Re1 P3 C61 -47.12(14)
I1 Re1 P4 C20 -67.98(11)
I1 Re1 P4 C71 -178.13(13)
I1 Re1 P4 C81 47.03(15)
I1 Re1 C1 C2 -1(4)
P1 Re1 P2 C10 7.09(12)
P1 Re1 P2 C31 -107.84(14)
P1 Re1 P2 C41 118.92(14)
P1 Re1 P3 C20 69.0(2)
P1 Re1 P3 C51 177.00(19)
P1 Re1 P3 C61 -47.1(2)
P1 Re1 P4 C20 -151.22(11)
P1 Re1 P4 C71 98.63(13)
P1 Re1 P4 C81 -36.20(16)
P1 Re1 C1 C2 0(3)
P1 C11 C12 C13 -174.9(3)
P1 C11 C16 C15 175.2(3)
P1 C21 C22 C23 -174.7(3)
P1 C21 C26 C25 175.6(3)
P2 Re1 P1 C10 -7.15(12)
P2 Re1 P1 C11 106.69(13)
P2 Re1 P1 C21 -122.92(15)
P2 Re1 P3 C20 152.04(11)
P2 Re1 P3 C51 -99.99(13)
P2 Re1 P3 C61 35.94(14)
P2 Re1 P4 C20 -55.5(2)
P2 Re1 P4 C71 -165.6(2)
P2 Re1 P4 C81 59.6(2)
P2 Re1 C1 C2 -69(3)
P2 C31 C32 C33 -172.0(3)
P2 C31 C36 C35 171.5(3)
P2 C41 C42 C43 174.7(3)
P2 C41 C46 C45 -175.6(3)
P3 Re1 P1 C10 79.4(2)
P3 Re1 P1 C11 -166.79(19)
P3 Re1 P1 C21 -36.4(2)
P3 Re1 P2 C10 -162.82(12)
P3 Re1 P2 C31 82.25(14)
P3 Re1 P2 C41 -50.99(14)
P3 Re1 P4 C20 18.54(11)
P3 Re1 P4 C71 -91.61(13)
P3 Re1 P4 C81 133.55(16)
P3 Re1 C1 C2 180(100)
P3 C51 C52 C53 177.1(3)
P3 C51 C56 C55 -176.2(3)
P3 C61 C62 C63 -173.0(3)
P3 C61 C66 C65 172.8(3)
P4 Re1 P1 C10 163.05(12)
P4 Re1 P1 C11 -83.11(13)
P4 Re1 P1 C21 47.28(15)
P4 Re1 P2 C10 -92.2(2)
P4 Re1 P2 C31 152.8(2)
P4 Re1 P2 C41 19.6(2)
P4 Re1 P3 C20 -18.55(11)
P4 Re1 P3 C51 89.42(13)
P4 Re1 P3 C61 -134.65(14)
P4 Re1 C1 C2 112(3)
P4 C71 C72 C73 -176.6(3)
P4 C71 C76 C75 178.4(3)
P4 C81 C82 C83 178.6(3)
P4 C81 C86 C85 -178.0(3)
C1 Re1 P1 C10 -100.46(16)
C1 Re1 P1 C11 13.38(17)
C1 Re1 P1 C21 143.77(18)
C1 Re1 P2 C10 94.34(16)
C1 Re1 P2 C31 -20.59(18)
C1 Re1 P2 C41 -153.83(18)
C1 Re1 P3 C20 -111.15(15)
C1 Re1 P3 C51 -3.18(17)
C1 Re1 P3 C61 132.75(17)
C1 Re1 P4 C20 117.92(15)
C1 Re1 P4 C71 7.77(16)
C1 Re1 P4 C81 -127.06(19)
C10 P1 C11 C12 -178.0(3)
C10 P1 C11 C16 6.0(4)
C10 P1 C21 C22 -148.1(3)
C10 P1 C21 C26 35.1(3)
C10 P2 C31 C32 -147.8(3)
C10 P2 C31 C36 41.3(3)
C10 P2 C41 C42 153.2(3)
C10 P2 C41 C46 -30.4(3)
C11 P1 C10 P2 -111.16(17)
C11 P1 C21 C22 98.8(3)
C11 P1 C21 C26 -78.1(3)
C11 C12 C13 C14 -0.3(6)
C12 C11 C16 C15 -0.8(6)
C12 C13 C14 C15 -1.4(6)
C13 C14 C15 C16 2.0(7)
C14 C15 C16 C11 -0.9(6)
C16 C11 C12 C13 1.4(6)
C20 P3 C51 C52 -53.3(3)
C20 P3 C51 C56 125.0(3)
C20 P3 C61 C62 -30.9(3)
C20 P3 C61 C66 155.7(3)
C20 P4 C71 C72 14.1(3)
C20 P4 C71 C76 -164.7(3)
C20 P4 C81 C82 8.2(3)
C20 P4 C81 C86 -173.4(3)
C21 P1 C10 P2 139.71(16)
C21 P1 C11 C12 -66.2(3)
C21 P1 C11 C16 117.8(3)
C21 C22 C23 C24 -1.1(6)
C22 C21 C26 C25 -1.3(5)
C22 C23 C24 C25 -1.0(6)
C23 C24 C25 C26 1.9(6)
C24 C25 C26 C21 -0.8(6)
C26 C21 C22 C23 2.2(5)
C31 P2 C10 P1 114.75(17)
C31 P2 C41 C42 -94.9(3)
C31 P2 C41 C46 81.5(3)
C31 C32 C33 C34 1.0(6)
C32 C31 C36 C35 0.6(6)
C32 C33 C34 C35 -0.9(6)
C33 C34 C35 C36 0.7(7)
C34 C35 C36 C31 -0.5(6)
C36 C31 C32 C33 -0.9(5)
C41 P2 C10 P1 -139.18(16)
C41 P2 C31 C32 104.1(3)
C41 P2 C31 C36 -66.8(3)
C41 C42 C43 C44 1.5(6)
C42 C41 C46 C45 0.9(5)
C42 C43 C44 C45 -0.3(6)
C43 C44 C45 C46 -0.6(5)
C44 C45 C46 C41 0.3(5)
C46 C41 C42 C43 -1.8(5)
C51 P3 C20 P4 -98.59(17)
C51 P3 C61 C62 -139.1(3)
C51 P3 C61 C66 47.5(3)
C51 C52 C53 C54 -0.3(6)
C52 C51 C56 C55 2.0(5)
C52 C53 C54 C55 1.0(6)
C53 C54 C55 C56 -0.2(6)
C54 C55 C56 C51 -1.4(6)
C56 C51 C52 C53 -1.2(5)
C61 P3 C20 P4 153.87(14)
C61 P3 C51 C52 58.4(3)
C61 P3 C51 C56 -123.3(3)
C61 C62 C63 C64 0.6(6)
C62 C61 C66 C65 -0.8(5)
C62 C63 C64 C65 -1.2(6)
C63 C64 C65 C66 0.8(6)
C64 C65 C66 C61 0.2(5)
C66 C61 C62 C63 0.4(5)
C71 P4 C20 P3 90.80(17)
C71 P4 C81 C82 121.0(3)
C71 P4 C81 C86 -60.6(3)
C71 C72 C73 C74 -1.6(6)
C72 C71 C76 C75 -0.4(5)
C72 C73 C74 C75 -0.8(6)
C73 C74 C75 C76 2.6(6)
C74 C75 C76 C71 -2.1(6)
C76 C71 C72 C73 2.2(5)
C81 P4 C20 P3 -157.73(14)
C81 P4 C71 C72 -97.8(3)
C81 P4 C71 C76 83.4(3)
C81 C82 C83 C84 -0.7(6)
C82 C81 C86 C85 0.4(5)
C82 C83 C84 C85 0.5(6)
C83 C84 C85 C86 0.2(6)
C84 C85 C86 C81 -0.6(5)
C86 C81 C82 C83 0.3(5)
